data_1561850
loop_
_publ_author_name
'Abeysinghe, Dileka'
'Gerke, Birgit'
'Morrison, Gregory'
'Hsieh, Chun H.'
'Smith, Mark D.'
'P\"ottgen, Rainer'
'Makris, Thomas M.'
'zur Loye, Hans-Conrad'

_publ_section_title
;
 Synthesis, characterization, and properties of reduced europium
 molybdates and tungstates
;
_journal_name_full 'Journal of Solid State Chemistry'
_journal_page_first 173
_journal_page_last 180
_journal_paper_doi 10.1016/j.jssc.2015.05.014
_journal_volume 229
_journal_year 2015
_chemical_formula_moiety 'Eu O4 W'
_chemical_formula_sum 'Eu O4 W'
_chemical_formula_weight 399.81
_space_group_crystal_system tetragonal
_space_group_IT_number 88
_space_group_name_Hall '-I 4ad'
_space_group_name_H-M_alt 'I 41/a :2'
_atom_sites_solution_hydrogens .
_audit_creation_method SHELXL-2014/6
_cell_angle_alpha 90
_cell_angle_beta 90
_cell_angle_gamma 90
_cell_formula_units_Z 4
_cell_length_a 5.4145(3)
_cell_length_b 5.4145(3)
_cell_length_c 11.9494(11)
_cell_measurement_reflns_used 920
_cell_measurement_temperature 296(2)
_cell_measurement_theta_max 35.039
_cell_measurement_theta_min 3.410
_cell_volume 350.32(4)
_computing_cell_refinement 'SAINT-Plus Version 6.45 (Bruker, 2001)'
_computing_data_collection 'SMART Version 5.631 (Bruker, 2001)'
_computing_data_reduction 'SAINT-Plus Version 6.45 (Bruker, 2001)'
_computing_molecular_graphics various
_computing_publication_material various
_computing_structure_refinement 'SHELXL-2014/6 (Sheldrick, 2014)'
_computing_structure_solution 'SHELXS97 (Sheldrick, 2008)'
_diffrn_ambient_temperature 296(2)
_diffrn_measured_fraction_theta_full 0.994
_diffrn_measured_fraction_theta_max 0.972
_diffrn_measurement_device_type 'Bruker SMART APEX CCD diffractometer'
_diffrn_measurement_method 'omega and phi scans'
_diffrn_radiation_type MoK\a
_diffrn_radiation_wavelength 0.71073
_diffrn_reflns_av_R_equivalents 0.0286
_diffrn_reflns_av_unetI/netI 0.0211
_diffrn_reflns_Laue_measured_fraction_full 0.994
_diffrn_reflns_Laue_measured_fraction_max 0.972
_diffrn_reflns_limit_h_max 7
_diffrn_reflns_limit_h_min -8
_diffrn_reflns_limit_k_max 8
_diffrn_reflns_limit_k_min -6
_diffrn_reflns_limit_l_max 19
_diffrn_reflns_limit_l_min -17
_diffrn_reflns_number 2930
_diffrn_reflns_point_group_measured_fraction_full 0.994
_diffrn_reflns_point_group_measured_fraction_max 0.972
_diffrn_reflns_theta_full 25.242
_diffrn_reflns_theta_max 35.039
_diffrn_reflns_theta_min 4.132
_diffrn_source 'sealed tube'
_exptl_absorpt_coefficient_mu 50.388
_exptl_absorpt_correction_T_max 1.0000
_exptl_absorpt_correction_T_min 0.3580
_exptl_absorpt_correction_type multi-scan
_exptl_absorpt_process_details 'SADABS Version 2.05 (Bruker, 2001)'
_exptl_crystal_colour orange
_exptl_crystal_density_diffrn 7.581
_exptl_crystal_description prism
_exptl_crystal_F_000 676
_exptl_crystal_size_max 0.140
_exptl_crystal_size_mid 0.100
_exptl_crystal_size_min 0.080
_refine_diff_density_max 3.175
_refine_diff_density_min -1.918
_refine_diff_density_rms 0.507
_refine_ls_extinction_coef 0.0096(6)
_refine_ls_extinction_expression Fc^*^=kFc[1+0.001xFc^2^\l^3^/sin(2\q)]^-1/4^
_refine_ls_extinction_method SHELXL
_refine_ls_goodness_of_fit_ref 1.130
_refine_ls_hydrogen_treatment undef
_refine_ls_matrix_type full
_refine_ls_number_parameters 15
_refine_ls_number_reflns 382
_refine_ls_number_restraints 0
_refine_ls_restrained_S_all 1.130
_refine_ls_R_factor_all 0.0410
_refine_ls_R_factor_gt 0.0263
_refine_ls_shift/su_max 0.000
_refine_ls_shift/su_mean 0.000
_refine_ls_structure_factor_coef Fsqd
_refine_ls_weighting_details 'w=1/[\s^2^(Fo^2^)+(0.0321P)^2^+0.9525P] where P=(Fo^2^+2Fc^2^)/3'
_refine_ls_weighting_scheme calc
_refine_ls_wR_factor_gt 0.0677
_refine_ls_wR_factor_ref 0.0750
_reflns_number_gt 268
_reflns_number_total 382
_reflns_threshold_expression 'I > 2\s(I)'
_cod_data_source_file JSSC-2015-229-173.cif
_cod_data_source_block da1133a4
_cod_original_cell_volume 350.32(5)
_cod_original_sg_symbol_H-M 'I 41/a'
_cod_database_code 1561850
_shelx_space_group_comment
; 
The symmetry employed for this shelxl refinement is uniquely defined 
by the following loop, which should always be used as a source of 
symmetry information in preference to the above space-group names. 
They are only intended as comments. 
;
_shelx_estimated_absorpt_t_min 0.054
_shelx_estimated_absorpt_t_max 0.107
_shelxl_version_number 2014/6

loop_
_space_group_symop_operation_xyz
'x, y, z'
'-x+1/2, -y, z+1/2'
'-y+3/4, x+1/4, z+1/4'
'y+3/4, -x+3/4, z+3/4'
'x+1/2, y+1/2, z+1/2'
'-x+1, -y+1/2, z+1'
'-y+5/4, x+3/4, z+3/4'
'y+5/4, -x+5/4, z+5/4'
'-x, -y, -z'
'x-1/2, y, -z-1/2'
'y-3/4, -x-1/4, -z-1/4'
'-y-3/4, x-3/4, -z-3/4'
'-x+1/2, -y+1/2, -z+1/2'
'x, y+1/2, -z'
'y-1/4, -x+1/4, -z+1/4'
'-y-1/4, x-1/4, -z-1/4'

loop_
_atom_site_label
_atom_site_type_symbol
_atom_site_fract_x
_atom_site_fract_y
_atom_site_fract_z
_atom_site_U_iso_or_equiv
_atom_site_adp_type
_atom_site_occupancy
_atom_site_site_symmetry_order
_atom_site_calc_flag
_atom_site_refinement_flags_posn
_atom_site_refinement_flags_adp
_atom_site_refinement_flags_occupancy
_atom_site_disorder_assembly
_atom_site_disorder_group
W1 W 0.0000 0.2500 0.1250 0.0093(2) Uani 1 4 d S T P . .
Eu1 Eu 0.0000 0.2500 0.6250 0.0103(2) Uani 1 4 d S T P . .
O1 O 0.1393(7) 0.0139(7) 0.2067(3) 0.0131(8) Uani 1 1 d . . . . .

loop_
_atom_site_aniso_label
_atom_site_aniso_U_11
_atom_site_aniso_U_22
_atom_site_aniso_U_33
_atom_site_aniso_U_23
_atom_site_aniso_U_13
_atom_site_aniso_U_12
W1 0.0081(2) 0.0081(2) 0.0116(3) 0.000 0.000 0.000
Eu1 0.0101(2) 0.0101(2) 0.0106(3) 0.000 0.000 0.000
O1 0.0111(19) 0.0142(19) 0.0139(19) 0.0001(15) 0.0002(14) 0.0023(15)

loop_
_atom_type_symbol
_atom_type_description
_atom_type_scat_dispersion_real
_atom_type_scat_dispersion_imag
_atom_type_scat_source
O O 0.0106 0.0060 'International Tables Vol C Tables 4.2.6.8 and 6.1.1.4'
Eu Eu -0.1578 3.6682 'International Tables Vol C Tables 4.2.6.8 and 6.1.1.4'
W W -0.8490 6.8722 'International Tables Vol C Tables 4.2.6.8 and 6.1.1.4'

loop_
_geom_angle_atom_site_label_1
_geom_angle_atom_site_label_2
_geom_angle_atom_site_label_3
_geom_angle
_geom_angle_site_symmetry_1
_geom_angle_site_symmetry_3
O1 W1 O1 107.59(11) . 15
O1 W1 O1 113.3(2) . 6_454
O1 W1 O1 107.59(11) 15 6_454
O1 W1 O1 107.59(11) . 12_666
O1 W1 O1 113.3(2) 15 12_666
O1 W1 O1 107.59(11) 6_454 12_666
O1 W1 Eu1 77.95(11) . 5_444
O1 W1 Eu1 36.01(12) 15 5_444
O1 W1 Eu1 102.05(11) 6_454 5_444
O1 W1 Eu1 143.99(12) 12_666 5_444
O1 W1 Eu1 102.05(11) . 5_554
O1 W1 Eu1 143.99(12) 15 5_554
O1 W1 Eu1 77.95(11) 6_454 5_554
O1 W1 Eu1 36.01(12) 12_666 5_554
Eu1 W1 Eu1 180.0 5_444 5_554
O1 W1 Eu1 143.99(12) . 5_454
O1 W1 Eu1 77.95(11) 15 5_454
O1 W1 Eu1 36.01(12) 6_454 5_454
O1 W1 Eu1 102.05(11) 12_666 5_454
Eu1 W1 Eu1 90.0 5_444 5_454
Eu1 W1 Eu1 90.0 5_554 5_454
O1 W1 Eu1 36.01(12) . 5_544
O1 W1 Eu1 102.05(11) 15 5_544
O1 W1 Eu1 143.99(12) 6_454 5_544
O1 W1 Eu1 77.95(11) 12_666 5_544
Eu1 W1 Eu1 90.0 5_444 5_544
Eu1 W1 Eu1 90.0 5_554 5_544
Eu1 W1 Eu1 180.0 5_454 5_544
O1 Eu1 O1 127.42(10) 14_556 3_455
O1 Eu1 O1 127.42(10) 14_556 8_444
O1 Eu1 O1 77.56(16) 3_455 8_444
O1 Eu1 O1 77.56(16) 14_556 9_556
O1 Eu1 O1 127.42(10) 3_455 9_556
O1 Eu1 O1 127.42(10) 8_444 9_556
O1 Eu1 O1 150.04(14) 14_556 16_556
O1 Eu1 O1 67.90(8) 3_455 16_556
O1 Eu1 O1 78.04(12) 8_444 16_556
O1 Eu1 O1 73.56(7) 9_556 16_556
O1 Eu1 O1 73.56(7) 14_556 11_666
O1 Eu1 O1 78.04(12) 3_455 11_666
O1 Eu1 O1 67.90(8) 8_444 11_666
O1 Eu1 O1 150.04(14) 9_556 11_666
O1 Eu1 O1 136.05(16) 16_556 11_666
O1 Eu1 O1 78.04(12) 14_556 2
O1 Eu1 O1 150.04(14) 3_455 2
O1 Eu1 O1 73.56(6) 8_444 2
O1 Eu1 O1 67.90(8) 9_556 2
O1 Eu1 O1 98.05(6) 16_556 2
O1 Eu1 O1 98.05(6) 11_666 2
O1 Eu1 O1 67.90(8) 14_556 5_455
O1 Eu1 O1 73.56(7) 3_455 5_455
O1 Eu1 O1 150.04(14) 8_444 5_455
O1 Eu1 O1 78.04(12) 9_556 5_455
O1 Eu1 O1 98.05(6) 16_556 5_455
O1 Eu1 O1 98.05(6) 11_666 5_455
O1 Eu1 O1 136.05(16) 2 5_455
O1 Eu1 W1 126.76(8) 14_556 5_445
O1 Eu1 W1 79.34(8) 3_455 5_445
O1 Eu1 W1 100.66(8) 8_444 5_445
O1 Eu1 W1 53.24(8) 9_556 5_445
O1 Eu1 W1 23.60(8) 16_556 5_445
O1 Eu1 W1 156.40(8) 11_666 5_445
O1 Eu1 W1 98.17(8) 2 5_445
O1 Eu1 W1 81.83(8) 5_455 5_445
O1 Eu1 W1 53.24(8) 14_556 5
O1 Eu1 W1 100.66(8) 3_455 5
O1 Eu1 W1 79.34(8) 8_444 5
O1 Eu1 W1 126.76(8) 9_556 5
O1 Eu1 W1 156.40(8) 16_556 5
O1 Eu1 W1 23.60(8) 11_666 5
O1 Eu1 W1 81.83(8) 2 5
O1 Eu1 W1 98.17(8) 5_455 5
W1 Eu1 W1 180.0 5_445 5
O1 Eu1 W1 79.34(8) 14_556 5_455
O1 Eu1 W1 53.24(8) 3_455 5_455
O1 Eu1 W1 126.76(8) 8_444 5_455
O1 Eu1 W1 100.66(8) 9_556 5_455
O1 Eu1 W1 98.17(8) 16_556 5_455
O1 Eu1 W1 81.83(8) 11_666 5_455
O1 Eu1 W1 156.40(8) 2 5_455
O1 Eu1 W1 23.60(8) 5_455 5_455
W1 Eu1 W1 90.0 5_445 5_455
W1 Eu1 W1 90.0 5 5_455
O1 Eu1 W1 100.66(8) 14_556 5_545
O1 Eu1 W1 126.76(8) 3_455 5_545
O1 Eu1 W1 53.24(8) 8_444 5_545
O1 Eu1 W1 79.34(8) 9_556 5_545
O1 Eu1 W1 81.83(8) 16_556 5_545
O1 Eu1 W1 98.17(8) 11_666 5_545
O1 Eu1 W1 23.60(8) 2 5_545
O1 Eu1 W1 156.40(8) 5_455 5_545
W1 Eu1 W1 90.0 5_445 5_545
W1 Eu1 W1 90.0 5 5_545
W1 Eu1 W1 180.0 5_455 5_545
W1 O1 Eu1 134.67(18) . 9_556
W1 O1 Eu1 120.39(17) . 5_544
Eu1 O1 Eu1 101.96(12) 9_556 5_544

loop_
_geom_bond_atom_site_label_1
_geom_bond_atom_site_label_2
_geom_bond_distance
_geom_bond_site_symmetry_2
W1 O1 1.777(4) .
W1 O1 1.777(4) 15
W1 O1 1.777(4) 6_454
W1 O1 1.777(4) 12_666
W1 Eu1 3.8286(2) 5_444
W1 Eu1 3.8286(2) 5_554
W1 Eu1 3.8286(2) 5_454
W1 Eu1 3.8286(2) 5_544
Eu1 O1 2.579(4) 14_556
Eu1 O1 2.579(4) 3_455
Eu1 O1 2.579(4) 8_444
Eu1 O1 2.579(4) 9_556
Eu1 O1 2.610(4) 16_556
Eu1 O1 2.610(4) 11_666
Eu1 O1 2.610(4) 2
Eu1 O1 2.610(4) 5_455
Eu1 W1 3.8286(2) 5_445
Eu1 W1 3.8286(2) 5
Eu1 W1 3.8286(2) 5_455
Eu1 W1 3.8286(2) 5_545
O1 Eu1 2.579(4) 9_556
O1 Eu1 2.610(4) 5_544
